data_7717826
loop_
_publ_author_name
'Patra, Roumi'
'Sinha, Debopam'
'Mondal, Sandip'
'Rajak, Kajal Krishna'

_publ_section_title
;
 New VVO2,VVO, VVOVVO and electrogenerated VIVOVVO systems of valproic
 acid hydrazones: Study of catalytic activity
;
_journal_name_full 'Dalton Transactions'
_journal_paper_doi 10.1039/D4DT02030H
_journal_year 2025
_chemical_formula_moiety 'C17 H27 N2 O5 V'
_chemical_formula_sum 'C17 H27 N2 O5 V'
_chemical_formula_weight 390.34
_chemical_name_common 'vanadium oxido complex'
_chemical_name_systematic 'vanadium oxido complex'
_space_group_crystal_system monoclinic
_space_group_IT_number 14
_space_group_name_Hall '-P 2ybc'
_space_group_name_H-M_alt 'P 1 21/c 1'
_atom_sites_solution_hydrogens mixed
_audit_block_doi 10.5517/ccdc.csd.cc27n266
_audit_creation_date 2025-01-08
_audit_creation_method
;
Olex2 1.5
(compiled 2024.02.16 svn.r378c4104 for OlexSys, GUI svn.r6928)
;
_audit_update_record
;
2025-01-08 deposited with the CCDC.	2025-01-15 downloaded from the CCDC.
;
_cell_angle_alpha 90
_cell_angle_beta 112.488(5)
_cell_angle_gamma 90
_cell_formula_units_Z 4
_cell_length_a 12.966(3)
_cell_length_b 16.279(3)
_cell_length_c 10.330(2)
_cell_measurement_reflns_used 7321
_cell_measurement_temperature 273.15
_cell_measurement_theta_max 26.87
_cell_measurement_theta_min 2.47
_cell_volume 2014.6(7)
_computing_cell_refinement 'SAINT V8.38A (?, 2016)'
_computing_data_collection 'SAINT V8.38A (?, 2016)'
_computing_data_reduction 'SAINT V8.38A (?, 2016)'
_computing_molecular_graphics 'Olex2 1.5 (Dolomanov et al., 2009)'
_computing_publication_material 'Olex2 1.5 (Dolomanov et al., 2009)'
_computing_structure_refinement 'XL  (Sheldrick, 2008)'
_computing_structure_solution 'SHELXT 2014/5 (Sheldrick, 2014)'
_diffrn_ambient_temperature 273.15
_diffrn_measured_fraction_theta_full 1.000
_diffrn_measured_fraction_theta_max 1.000
_diffrn_measurement_device_type 'Bruker SMART APEX2 area detector'
_diffrn_measurement_method '\w and \f scans'
_diffrn_radiation_type MoK\a
_diffrn_radiation_wavelength 0.71073
_diffrn_reflns_av_R_equivalents 0.1096
_diffrn_reflns_av_unetI/netI 0.0548
_diffrn_reflns_Laue_measured_fraction_full 1.000
_diffrn_reflns_Laue_measured_fraction_max 1.000
_diffrn_reflns_limit_h_max 13
_diffrn_reflns_limit_h_min -13
_diffrn_reflns_limit_k_max 17
_diffrn_reflns_limit_k_min -17
_diffrn_reflns_limit_l_max 10
_diffrn_reflns_limit_l_min -10
_diffrn_reflns_number 30131
_diffrn_reflns_point_group_measured_fraction_full 1.000
_diffrn_reflns_point_group_measured_fraction_max 1.000
_diffrn_reflns_theta_full 22.212
_diffrn_reflns_theta_max 22.212
_diffrn_reflns_theta_min 1.700
_diffrn_source 'microfocus sealed X-ray tube'
_exptl_absorpt_coefficient_mu 0.519
_exptl_absorpt_correction_T_max 0.7455
_exptl_absorpt_correction_T_min 0.6450
_exptl_absorpt_correction_type none
_exptl_absorpt_process_details 'SADABS-2016/2 (Bruker,2016/2) was used for absorption correction'
_exptl_crystal_colour yellow
_exptl_crystal_density_diffrn 1.287
_exptl_crystal_description rod
_exptl_crystal_F_000 824
_exptl_crystal_size_max 0.2
_exptl_crystal_size_mid 0.1
_exptl_crystal_size_min 0.1
_refine_diff_density_max 0.289
_refine_diff_density_min -0.256
_refine_diff_density_rms 0.054
_refine_ls_extinction_method none
_refine_ls_goodness_of_fit_ref 1.050
_refine_ls_hydrogen_treatment mixed
_refine_ls_matrix_type full
_refine_ls_number_parameters 293
_refine_ls_number_reflns 2531
_refine_ls_number_restraints 205
_refine_ls_restrained_S_all 1.037
_refine_ls_R_factor_all 0.1105
_refine_ls_R_factor_gt 0.0720
_refine_ls_shift/su_max 0.000
_refine_ls_shift/su_mean 0.000
_refine_ls_structure_factor_coef Fsqd
_refine_ls_weighting_details 'w=1/[\s^2^(Fo^2^)+(0.0692P)^2^+4.2166P] where P=(Fo^2^+2Fc^2^)/3'
_refine_ls_weighting_scheme calc
_refine_ls_wR_factor_gt 0.1622
_refine_ls_wR_factor_ref 0.1837
_reflns_Friedel_coverage 0.000
_reflns_number_gt 1711
_reflns_number_total 2531
_reflns_threshold_expression 'I > 2\s(I)'
_cod_data_source_file d4dt02030h2.cif
_cod_data_source_block complex3
_cod_database_code 7717826
_shelx_shelxl_version_number 2016/6
_shelx_space_group_comment
;
The symmetry employed for this shelxl refinement is uniquely defined
by the following loop, which should always be used as a source of
symmetry information in preference to the above space-group names.
They are only intended as comments.
;
_shelx_estimated_absorpt_t_max 0.950
_shelx_estimated_absorpt_t_min 0.903
_olex2_refinement_description
;
1. Fixed Uiso
 At 1.2 times of:
  All C(H) groups, All C(H,H) groups
 At 1.5 times of:
  All C(H,H,H) groups, All O(H) groups
2. Restrained distances
 O5-H5
 0.85 with sigma of 0.01
 C6-C5 = C6A-C5A = C7-C6 = C7A-C6A = C8A-C7A = C8-C7 = C9A-C5A = C9-C5 = C9A-
 C10A = C9-C10 = C11A-C10A = C11-C10
 1.51 with sigma of 0.01
 O2-C5 \\sim N2-C5 \\sim O2-C5A \\sim N2-C5A
 with sigma of 0.02
3. Uiso/Uaniso restraints and constraints
C9 \\sim C5 \\sim C7 \\sim C11 \\sim C10 \\sim C6 \\sim C8 \\sim C6A \\sim C7A
\\sim C8A \\sim C5A \\sim C9A \\sim C10A \\sim C11A: within 2A with sigma of
0.01 and sigma for terminal atoms of 0.02 within 2A
Uanis(C5A) = Uanis(C5)
4. Others
 Sof(C6A)=Sof(H6AA)=Sof(H6AB)=Sof(C7A)=Sof(H7AA)=Sof(H7AB)=Sof(C8A)=Sof(H8AA)=
 Sof(H8AB)=Sof(H8AC)=Sof(C5A)=Sof(H5AA)=Sof(C9A)=Sof(H9AA)=Sof(H9AB)=Sof(C10A)=
 Sof(H10C)=Sof(H10D)=Sof(C11A)=Sof(H11D)=Sof(H11E)=Sof(H11F)=1-FVAR(1)
 Sof(C9)=Sof(H9A)=Sof(H9B)=Sof(C5)=Sof(H5A)=Sof(C7)=Sof(H7A)=Sof(H7B)=Sof(C11)=
 Sof(H11A)=Sof(H11B)=Sof(H11C)=Sof(C10)=Sof(H10A)=Sof(H10B)=Sof(C6)=Sof(H6A)=
 Sof(H6B)=Sof(C8)=Sof(H8A)=Sof(H8B)=Sof(H8C)=FVAR(1)
5.a Ternary CH refined with riding coordinates:
 C5(H5A), C5A(H5AA)
5.b Secondary CH2 refined with riding coordinates:
 C9(H9A,H9B), C7(H7A,H7B), C10(H10A,H10B), C6(H6A,H6B), C6A(H6AA,H6AB),
 C7A(H7AA,H7AB), C9A(H9AA,H9AB), C10A(H10C,H10D)
5.c Aromatic/amide H refined with riding coordinates:
 C3(H3), C14(H14), C15(H15), C17(H17), C16(H16)
5.d Idealised Me refined as rotating group:
 C13(H13A,H13B,H13C), C12(H12A,H12B,H12C), C11(H11A,H11B,H11C), C8(H8A,H8B,
 H8C), C8A(H8AA,H8AB,H8AC), C11A(H11D,H11E,H11F)
;
_olex2_submission_special_instructions 'No special instructions were received'

loop_
_space_group_symop_operation_xyz
'x, y, z'
'-x, y+1/2, -z+1/2'
'-x, -y, -z'
'x, -y-1/2, z-1/2'

loop_
_atom_site_label
_atom_site_type_symbol
_atom_site_fract_x
_atom_site_fract_y
_atom_site_fract_z
_atom_site_U_iso_or_equiv
_atom_site_adp_type
_atom_site_occupancy
_atom_site_site_symmetry_order
_atom_site_calc_flag
_atom_site_refinement_flags_posn
_atom_site_refinement_flags_adp
_atom_site_refinement_flags_occupancy
_atom_site_disorder_assembly
_atom_site_disorder_group
V1 V 0.18057(10) 0.39080(7) 0.21961(11) 0.0629(5) Uani 1 1 d . . . . .
O1 O 0.0984(4) 0.3200(3) 0.0770(4) 0.0666(13) Uani 1 1 d . . . . .
O5 O 0.3293(4) 0.3328(3) 0.1737(4) 0.0686(13) Uani 1 1 d D . . . .
H5 H 0.306(6) 0.294(3) 0.115(6) 0.103 Uiso 1 1 d D U . . .
O2 O 0.3083(4) 0.4169(3) 0.3897(4) 0.0788(15) Uani 1 1 d D . . . .
O4 O 0.2023(4) 0.4728(3) 0.1209(4) 0.0698(13) Uani 1 1 d . . . . .
O3 O 0.0841(4) 0.4258(3) 0.2635(5) 0.0832(15) Uani 1 1 d . . . . .
N1 N 0.2125(5) 0.2835(4) 0.3453(5) 0.0641(15) Uani 1 1 d . . . . .
C1 C 0.0454(5) 0.2495(5) 0.0703(7) 0.0634(18) Uani 1 1 d . . . . .
N2 N 0.2968(5) 0.2902(4) 0.4752(5) 0.0820(19) Uani 1 1 d D . . . .
C3 C 0.1619(6) 0.2150(5) 0.3153(7) 0.072(2) Uani 1 1 d . . . . .
H3 H 0.183703 0.174579 0.384168 0.086 Uiso 1 1 calc R U . . .
C2 C 0.0741(6) 0.1946(4) 0.1848(7) 0.0648(18) Uani 1 1 d . . . . .
C14 C -0.0386(6) 0.2281(5) -0.0567(8) 0.085(2) Uani 1 1 d . . . . .
H14 H -0.058930 0.263915 -0.132516 0.102 Uiso 1 1 calc R U . . .
C4 C 0.3415(6) 0.3624(6) 0.4874(7) 0.080(2) Uani 1 1 d . . . . .
C13 C 0.1519(7) 0.5516(5) 0.0896(9) 0.100(3) Uani 1 1 d . . . . .
H13A H 0.134877 0.564238 -0.007174 0.150 Uiso 1 1 calc R U . . .
H13B H 0.202408 0.592074 0.147609 0.150 Uiso 1 1 calc R U . . .
H13C H 0.084357 0.551827 0.107191 0.150 Uiso 1 1 calc R U . . .
C15 C -0.0914(7) 0.1533(7) -0.0693(10) 0.109(3) Uani 1 1 d . . . . .
H15 H -0.146552 0.138391 -0.154570 0.131 Uiso 1 1 calc R U . . .
C17 C 0.0176(7) 0.1199(5) 0.1672(9) 0.091(2) Uani 1 1 d . . . . .
H17 H 0.036298 0.083467 0.241978 0.109 Uiso 1 1 calc R U . . .
C12 C 0.4191(7) 0.3802(5) 0.1695(9) 0.097(3) Uani 1 1 d . . . . .
H12A H 0.421434 0.376457 0.077848 0.146 Uiso 1 1 calc R U . . .
H12B H 0.487855 0.359754 0.237814 0.146 Uiso 1 1 calc R U . . .
H12C H 0.409252 0.436470 0.189841 0.146 Uiso 1 1 calc R U . . .
C9 C 0.4023(15) 0.4198(11) 0.7422(15) 0.107(4) Uani 0.571(10) 1 d D U P A 1
H9A H 0.381688 0.372193 0.783597 0.128 Uiso 0.571(10) 1 calc R U P A 1
H9B H 0.468205 0.443584 0.813376 0.128 Uiso 0.571(10) 1 calc R U P A 1
C5 C 0.4336(10) 0.3904(9) 0.6242(12) 0.107(3) Uani 0.571(10) 1 d D U P A 1
H5A H 0.453213 0.442982 0.593466 0.128 Uiso 0.571(10) 1 calc R U P A 1
C16 C -0.0629(8) 0.0998(6) 0.0445(12) 0.111(3) Uani 1 1 d . . . . .
H16 H -0.100066 0.049867 0.035049 0.133 Uiso 1 1 calc R U . . .
C7 C 0.5946(14) 0.3222(14) 0.5590(17) 0.120(4) Uani 0.571(10) 1 d D U P A 1
H7A H 0.530210 0.304111 0.478831 0.144 Uiso 0.571(10) 1 calc R U P A 1
H7B H 0.611569 0.376133 0.532214 0.144 Uiso 0.571(10) 1 calc R U P A 1
C11 C 0.2858(17) 0.5112(16) 0.831(2) 0.107(6) Uani 0.571(10) 1 d D U P A 1
H11A H 0.217970 0.542607 0.798176 0.161 Uiso 0.571(10) 1 calc R U P A 1
H11B H 0.346344 0.545201 0.888941 0.161 Uiso 0.571(10) 1 calc R U P A 1
H11C H 0.277905 0.465077 0.884143 0.161 Uiso 0.571(10) 1 calc R U P A 1
C10 C 0.3097(13) 0.4811(12) 0.7072(16) 0.108(4) Uani 0.571(10) 1 d D U P A 1
H10A H 0.242308 0.456611 0.640043 0.129 Uiso 0.571(10) 1 calc R U P A 1
H10B H 0.328262 0.527992 0.662260 0.129 Uiso 0.571(10) 1 calc R U P A 1
C6 C 0.5402(12) 0.3456(12) 0.6570(15) 0.109(3) Uani 0.571(10) 1 d D U P A 1
H6A H 0.531636 0.294590 0.700503 0.131 Uiso 0.571(10) 1 calc R U P A 1
H6B H 0.595688 0.377271 0.730411 0.131 Uiso 0.571(10) 1 calc R U P A 1
C8 C 0.6837(16) 0.2727(16) 0.540(2) 0.147(6) Uani 0.571(10) 1 d D U P A 1
H8A H 0.695150 0.291426 0.458289 0.220 Uiso 0.571(10) 1 calc R U P A 1
H8B H 0.661964 0.215923 0.528332 0.220 Uiso 0.571(10) 1 calc R U P A 1
H8C H 0.751769 0.278580 0.620782 0.220 Uiso 0.571(10) 1 calc R U P A 1
C6A C 0.5557(16) 0.3675(13) 0.588(2) 0.111(4) Uani 0.429(10) 1 d D U P A 2
H6AA H 0.618953 0.376507 0.675145 0.133 Uiso 0.429(10) 1 calc R U P A 2
H6AB H 0.556543 0.409953 0.522527 0.133 Uiso 0.429(10) 1 calc R U P A 2
C7A C 0.5671(17) 0.2849(14) 0.530(3) 0.120(4) Uani 0.429(10) 1 d D U P A 2
H7AA H 0.516556 0.244634 0.542130 0.143 Uiso 0.429(10) 1 calc R U P A 2
H7AB H 0.556275 0.287933 0.431544 0.143 Uiso 0.429(10) 1 calc R U P A 2
C8A C 0.6858(18) 0.268(2) 0.621(3) 0.138(7) Uani 0.429(10) 1 d D U P A 2
H8AA H 0.707346 0.215395 0.598013 0.207 Uiso 0.429(10) 1 calc R U P A 2
H8AB H 0.693569 0.267792 0.717720 0.207 Uiso 0.429(10) 1 calc R U P A 2
H8AC H 0.732759 0.309849 0.607802 0.207 Uiso 0.429(10) 1 calc R U P A 2
C5A C 0.4509(13) 0.3739(11) 0.6137(16) 0.107(3) Uani 0.429(10) 1 d D U P A 2
H5AA H 0.453844 0.324605 0.669390 0.128 Uiso 0.429(10) 1 calc R U P A 2
C9A C 0.4248(17) 0.4395(14) 0.697(2) 0.107(4) Uani 0.429(10) 1 d D U P A 2
H9AA H 0.417364 0.489869 0.643930 0.129 Uiso 0.429(10) 1 calc R U P A 2
H9AB H 0.491160 0.445770 0.781524 0.129 Uiso 0.429(10) 1 calc R U P A 2
C10A C 0.3279(19) 0.4378(16) 0.743(2) 0.108(4) Uani 0.429(10) 1 d D U P A 2
H10C H 0.327680 0.386248 0.789549 0.129 Uiso 0.429(10) 1 calc R U P A 2
H10D H 0.258567 0.441774 0.661304 0.129 Uiso 0.429(10) 1 calc R U P A 2
C11A C 0.336(2) 0.509(2) 0.841(3) 0.111(7) Uani 0.429(10) 1 d D U P A 2
H11D H 0.330382 0.559596 0.792495 0.166 Uiso 0.429(10) 1 calc R U P A 2
H11E H 0.406264 0.506127 0.919403 0.166 Uiso 0.429(10) 1 calc R U P A 2
H11F H 0.276278 0.504765 0.874350 0.166 Uiso 0.429(10) 1 calc R U P A 2

loop_
_atom_site_aniso_label
_atom_site_aniso_U_11
_atom_site_aniso_U_22
_atom_site_aniso_U_33
_atom_site_aniso_U_23
_atom_site_aniso_U_13
_atom_site_aniso_U_12
V1 0.0745(8) 0.0645(8) 0.0437(7) 0.0008(6) 0.0159(6) 0.0012(7)
O1 0.073(3) 0.071(3) 0.047(3) 0.002(2) 0.013(2) -0.014(3)
O5 0.072(3) 0.072(3) 0.060(3) -0.014(2) 0.023(3) -0.013(3)
O2 0.099(4) 0.080(3) 0.042(3) -0.010(3) 0.011(3) -0.014(3)
O4 0.080(3) 0.064(3) 0.056(3) 0.007(2) 0.015(2) 0.002(3)
O3 0.091(4) 0.091(4) 0.079(3) 0.000(3) 0.044(3) 0.014(3)
N1 0.070(4) 0.071(4) 0.047(3) 0.004(3) 0.017(3) -0.006(3)
C1 0.057(4) 0.078(5) 0.053(4) -0.011(4) 0.019(4) -0.009(4)
N2 0.088(5) 0.110(5) 0.034(3) 0.013(3) 0.008(3) 0.001(4)
C3 0.080(5) 0.089(6) 0.050(4) 0.019(4) 0.029(4) 0.014(5)
C2 0.069(5) 0.067(5) 0.065(5) 0.005(4) 0.033(4) 0.006(4)
C14 0.074(5) 0.096(6) 0.075(5) -0.001(5) 0.019(4) -0.018(5)
C4 0.070(5) 0.120(7) 0.045(4) -0.001(5) 0.015(4) -0.005(5)
C13 0.117(7) 0.074(6) 0.111(7) 0.017(5) 0.044(6) 0.011(5)
C15 0.095(7) 0.120(8) 0.095(7) -0.020(6) 0.017(5) -0.040(6)
C17 0.095(6) 0.088(6) 0.092(6) 0.006(5) 0.038(5) -0.015(5)
C12 0.094(6) 0.093(6) 0.101(6) -0.004(5) 0.032(5) -0.015(5)
C9 0.102(6) 0.129(7) 0.064(5) -0.009(5) 0.005(5) -0.012(6)
C5 0.100(4) 0.144(5) 0.057(4) -0.015(4) 0.008(4) -0.008(4)
C16 0.099(7) 0.093(7) 0.139(9) -0.004(7) 0.043(7) -0.031(6)
C7 0.102(7) 0.153(8) 0.077(6) -0.024(7) 0.003(6) -0.012(6)
C11 0.108(12) 0.125(9) 0.074(8) 0.002(8) 0.019(10) 0.007(10)
C10 0.102(7) 0.129(8) 0.070(6) 0.002(6) 0.008(6) -0.011(6)
C6 0.095(6) 0.147(7) 0.065(6) -0.016(6) 0.008(5) -0.016(6)
C8 0.109(10) 0.196(12) 0.102(11) -0.028(12) 0.003(10) 0.016(10)
C6A 0.098(6) 0.149(7) 0.065(6) -0.015(6) 0.007(6) -0.015(6)
C7A 0.101(7) 0.158(8) 0.080(7) -0.020(7) 0.011(6) -0.011(7)
C8A 0.118(11) 0.179(12) 0.089(12) -0.029(12) 0.010(11) 0.018(10)
C5A 0.100(4) 0.144(5) 0.057(4) -0.015(4) 0.008(4) -0.008(4)
C9A 0.104(6) 0.129(7) 0.063(6) -0.012(5) 0.003(6) -0.011(6)
C10A 0.102(7) 0.128(8) 0.069(6) -0.004(6) 0.006(6) -0.009(7)
C11A 0.104(13) 0.133(11) 0.085(10) 0.001(10) 0.024(11) -0.010(12)

loop_
_atom_type_symbol
_atom_type_description
_atom_type_scat_dispersion_real
_atom_type_scat_dispersion_imag
_atom_type_scat_source
C C 0.0033 0.0016 'International Tables Vol C Tables 4.2.6.8 and 6.1.1.4'
H H 0.0000 0.0000 'International Tables Vol C Tables 4.2.6.8 and 6.1.1.4'
N N 0.0061 0.0033 'International Tables Vol C Tables 4.2.6.8 and 6.1.1.4'
O O 0.0106 0.0060 'International Tables Vol C Tables 4.2.6.8 and 6.1.1.4'
V V 0.3005 0.5294 'International Tables Vol C Tables 4.2.6.8 and 6.1.1.4'

loop_
_geom_angle_atom_site_label_1
_geom_angle_atom_site_label_2
_geom_angle_atom_site_label_3
_geom_angle
_geom_angle_site_symmetry_1
_geom_angle_site_symmetry_3
_geom_angle_publ_flag
O1 V1 O5 81.73(18) . . ?
O1 V1 O2 152.4(2) . . ?
O1 V1 N1 83.8(2) . . ?
O2 V1 O5 77.87(18) . . ?
O2 V1 N1 74.2(2) . . ?
O4 V1 O1 100.44(19) . . ?
O4 V1 O5 82.1(2) . . ?
O4 V1 O2 95.0(2) . . ?
O4 V1 N1 159.9(2) . . ?
O3 V1 O1 100.0(2) . . ?
O3 V1 O5 174.9(2) . . ?
O3 V1 O2 98.9(2) . . ?
O3 V1 O4 102.1(2) . . ?
O3 V1 N1 96.4(2) . . ?
N1 V1 O5 79.0(2) . . ?
C1 O1 V1 135.1(4) . . ?
V1 O5 H5 111(5) . . ?
C12 O5 V1 122.5(4) . . ?
C12 O5 H5 117(5) . . ?
C4 O2 V1 118.1(5) . . ?
C13 O4 V1 130.8(5) . . ?
N2 N1 V1 115.4(5) . . ?
C3 N1 V1 127.7(5) . . ?
C3 N1 N2 116.9(6) . . ?
O1 C1 C2 122.5(6) . . ?
O1 C1 C14 118.0(7) . . ?
C14 C1 C2 119.4(7) . . ?
C4 N2 N1 109.1(6) . . ?
N1 C3 H3 117.2 . . ?
N1 C3 C2 125.7(7) . . ?
C2 C3 H3 117.2 . . ?
C1 C2 C3 120.1(7) . . ?
C17 C2 C1 119.0(7) . . ?
C17 C2 C3 120.9(7) . . ?
C1 C14 H14 120.3 . . ?
C15 C14 C1 119.4(8) . . ?
C15 C14 H14 120.3 . . ?
O2 C4 N2 123.1(7) . . ?
O2 C4 C5 115.3(9) . . ?
O2 C4 C5A 120.5(10) . . ?
N2 C4 C5 121.5(9) . . ?
N2 C4 C5A 115.5(9) . . ?
O4 C13 H13A 109.5 . . ?
O4 C13 H13B 109.5 . . ?
O4 C13 H13C 109.5 . . ?
H13A C13 H13B 109.5 . . ?
H13A C13 H13C 109.5 . . ?
H13B C13 H13C 109.5 . . ?
C14 C15 H15 119.6 . . ?
C14 C15 C16 120.7(8) . . ?
C16 C15 H15 119.6 . . ?
C2 C17 H17 119.4 . . ?
C16 C17 C2 121.2(8) . . ?
C16 C17 H17 119.4 . . ?
O5 C12 H12A 109.5 . . ?
O5 C12 H12B 109.5 . . ?
O5 C12 H12C 109.5 . . ?
H12A C12 H12B 109.5 . . ?
H12A C12 H12C 109.5 . . ?
H12B C12 H12C 109.5 . . ?
H9A C9 H9B 107.2 . . ?
C5 C9 H9A 108.0 . . ?
C5 C9 H9B 108.0 . . ?
C10 C9 H9A 108.0 . . ?
C10 C9 H9B 108.0 . . ?
C10 C9 C5 117.2(13) . . ?
C4 C5 H5A 99.7 . . ?
C9 C5 C4 119.1(11) . . ?
C9 C5 H5A 99.7 . . ?
C6 C5 C4 113.2(11) . . ?
C6 C5 C9 119.2(11) . . ?
C6 C5 H5A 99.7 . . ?
C15 C16 H16 119.9 . . ?
C17 C16 C15 120.2(8) . . ?
C17 C16 H16 119.9 . . ?
H7A C7 H7B 104.3 . . ?
C6 C7 H7A 100.4 . . ?
C6 C7 H7B 100.4 . . ?
C8 C7 H7A 100.4 . . ?
C8 C7 H7B 100.4 . . ?
C8 C7 C6 145.6(18) . . ?
H11A C11 H11B 109.5 . . ?
H11A C11 H11C 109.5 . . ?
H11B C11 H11C 109.5 . . ?
C10 C11 H11A 109.5 . . ?
C10 C11 H11B 109.5 . . ?
C10 C11 H11C 109.5 . . ?
C9 C10 C11 114.8(15) . . ?
C9 C10 H10A 108.6 . . ?
C9 C10 H10B 108.6 . . ?
C11 C10 H10A 108.6 . . ?
C11 C10 H10B 108.6 . . ?
H10A C10 H10B 107.6 . . ?
C5 C6 C7 127.8(14) . . ?
C5 C6 H6A 105.4 . . ?
C5 C6 H6B 105.4 . . ?
C7 C6 H6A 105.4 . . ?
C7 C6 H6B 105.4 . . ?
H6A C6 H6B 106.0 . . ?
C7 C8 H8A 109.5 . . ?
C7 C8 H8B 109.5 . . ?
C7 C8 H8C 109.5 . . ?
H8A C8 H8B 109.5 . . ?
H8A C8 H8C 109.5 . . ?
H8B C8 H8C 109.5 . . ?
H6AA C6A H6AB 107.9 . . ?
C7A C6A H6AA 109.2 . . ?
C7A C6A H6AB 109.2 . . ?
C5A C6A H6AA 109.2 . . ?
C5A C6A H6AB 109.2 . . ?
C5A C6A C7A 111.9(18) . . ?
C6A C7A H7AA 112.1 . . ?
C6A C7A H7AB 112.1 . . ?
H7AA C7A H7AB 109.7 . . ?
C8A C7A C6A 98(2) . . ?
C8A C7A H7AA 112.1 . . ?
C8A C7A H7AB 112.1 . . ?
C7A C8A H8AA 109.5 . . ?
C7A C8A H8AB 109.5 . . ?
C7A C8A H8AC 109.5 . . ?
H8AA C8A H8AB 109.5 . . ?
H8AA C8A H8AC 109.5 . . ?
H8AB C8A H8AC 109.5 . . ?
C4 C5A H5AA 102.4 . . ?
C6A C5A C4 116.9(14) . . ?
C6A C5A H5AA 102.4 . . ?
C6A C5A C9A 125.5(15) . . ?
C9A C5A C4 103.8(14) . . ?
C9A C5A H5AA 102.4 . . ?
C5A C9A H9AA 106.1 . . ?
C5A C9A H9AB 106.1 . . ?
C5A C9A C10A 125(2) . . ?
H9AA C9A H9AB 106.3 . . ?
C10A C9A H9AA 106.1 . . ?
C10A C9A H9AB 106.1 . . ?
C9A C10A H10C 109.6 . . ?
C9A C10A H10D 109.6 . . ?
C9A C10A C11A 110(2) . . ?
H10C C10A H10D 108.1 . . ?
C11A C10A H10C 109.6 . . ?
C11A C10A H10D 109.6 . . ?
C10A C11A H11D 109.5 . . ?
C10A C11A H11E 109.5 . . ?
C10A C11A H11F 109.5 . . ?
H11D C11A H11E 109.5 . . ?
H11D C11A H11F 109.5 . . ?
H11E C11A H11F 109.5 . . ?

loop_
_geom_bond_atom_site_label_1
_geom_bond_atom_site_label_2
_geom_bond_distance
_geom_bond_site_symmetry_2
_geom_bond_publ_flag
V1 O1 1.853(4) . ?
V1 O5 2.352(5) . ?
V1 O2 1.945(4) . ?
V1 O4 1.766(4) . ?
V1 O3 1.590(5) . ?
V1 N1 2.121(6) . ?
O1 C1 1.326(8) . ?
O5 H5 0.848(11) . ?
O5 C12 1.411(8) . ?
O2 C4 1.288(9) . ?
O4 C13 1.420(8) . ?
N1 N2 1.373(7) . ?
N1 C3 1.271(8) . ?
C1 C2 1.413(9) . ?
C1 C14 1.392(9) . ?
N2 C4 1.295(9) . ?
C3 H3 0.9300 . ?
C3 C2 1.432(10) . ?
C2 C17 1.395(10) . ?
C14 H14 0.9300 . ?
C14 C15 1.378(11) . ?
C4 C5 1.529(13) . ?
C4 C5A 1.528(14) . ?
C13 H13A 0.9600 . ?
C13 H13B 0.9600 . ?
C13 H13C 0.9600 . ?
C15 H15 0.9300 . ?
C15 C16 1.395(12) . ?
C17 H17 0.9300 . ?
C17 C16 1.339(11) . ?
C12 H12A 0.9600 . ?
C12 H12B 0.9600 . ?
C12 H12C 0.9600 . ?
C9 H9A 0.9700 . ?
C9 H9B 0.9700 . ?
C9 C5 1.503(10) . ?
C9 C10 1.495(10) . ?
C5 H5A 0.9800 . ?
C5 C6 1.483(9) . ?
C16 H16 0.9300 . ?
C7 H7A 0.9700 . ?
C7 H7B 0.9700 . ?
C7 C6 1.488(10) . ?
C7 C8 1.483(10) . ?
C11 H11A 0.9600 . ?
C11 H11B 0.9600 . ?
C11 H11C 0.9600 . ?
C11 C10 1.507(10) . ?
C10 H10A 0.9700 . ?
C10 H10B 0.9700 . ?
C6 H6A 0.9700 . ?
C6 H6B 0.9700 . ?
C8 H8A 0.9600 . ?
C8 H8B 0.9600 . ?
C8 H8C 0.9600 . ?
C6A H6AA 0.9700 . ?
C6A H6AB 0.9700 . ?
C6A C7A 1.503(10) . ?
C6A C5A 1.484(10) . ?
C7A H7AA 0.9700 . ?
C7A H7AB 0.9700 . ?
C7A C8A 1.492(10) . ?
C8A H8AA 0.9600 . ?
C8A H8AB 0.9600 . ?
C8A H8AC 0.9600 . ?
C5A H5AA 0.9800 . ?
C5A C9A 1.487(10) . ?
C9A H9AA 0.9700 . ?
C9A H9AB 0.9700 . ?
C9A C10A 1.503(10) . ?
C10A H10C 0.9700 . ?
C10A H10D 0.9700 . ?
C10A C11A 1.514(10) . ?
C11A H11D 0.9600 . ?
C11A H11E 0.9600 . ?
C11A H11F 0.9600 . ?

loop_
_geom_torsion_atom_site_label_1
_geom_torsion_atom_site_label_2
_geom_torsion_atom_site_label_3
_geom_torsion_atom_site_label_4
_geom_torsion
_geom_torsion_site_symmetry_1
_geom_torsion_site_symmetry_2
_geom_torsion_site_symmetry_3
_geom_torsion_site_symmetry_4
_geom_torsion_publ_flag
V1 O1 C1 C2 -24.7(10) . . . . ?
V1 O1 C1 C14 158.0(5) . . . . ?
V1 O2 C4 N2 2.8(10) . . . . ?
V1 O2 C4 C5 -173.4(7) . . . . ?
V1 O2 C4 C5A 171.0(10) . . . . ?
V1 N1 N2 C4 -3.0(8) . . . . ?
V1 N1 C3 C2 3.2(11) . . . . ?
O1 V1 O4 C13 104.7(6) . . . . ?
O1 C1 C2 C3 1.4(10) . . . . ?
O1 C1 C2 C17 -177.0(6) . . . . ?
O1 C1 C14 C15 176.6(7) . . . . ?
O5 V1 O1 C1 106.1(6) . . . . ?
O5 V1 O4 C13 -175.3(6) . . . . ?
O2 V1 O1 C1 63.4(8) . . . . ?
O2 V1 O4 C13 -98.3(6) . . . . ?
O2 C4 C5 C9 96.9(14) . . . . ?
O2 C4 C5 C6 -115.1(13) . . . . ?
O2 C4 C5A C6A -69.7(18) . . . . ?
O2 C4 C5A C9A 73.0(17) . . . . ?
O4 V1 O1 C1 -173.6(6) . . . . ?
O3 V1 O1 C1 -69.1(6) . . . . ?
O3 V1 O4 C13 1.9(6) . . . . ?
N1 V1 O1 C1 26.3(6) . . . . ?
N1 V1 O4 C13 -154.7(7) . . . . ?
N1 N2 C4 O2 0.3(11) . . . . ?
N1 N2 C4 C5 176.4(8) . . . . ?
N1 N2 C4 C5A -168.4(10) . . . . ?
N1 C3 C2 C1 7.2(11) . . . . ?
N1 C3 C2 C17 -174.4(7) . . . . ?
C1 C2 C17 C16 -0.2(12) . . . . ?
C1 C14 C15 C16 1.2(14) . . . . ?
N2 N1 C3 C2 -178.2(6) . . . . ?
N2 C4 C5 C9 -79.4(16) . . . . ?
N2 C4 C5 C6 68.5(16) . . . . ?
N2 C4 C5A C6A 99.3(16) . . . . ?
N2 C4 C5A C9A -118.0(14) . . . . ?
C3 N1 N2 C4 178.2(7) . . . . ?
C3 C2 C17 C16 -178.6(8) . . . . ?
C2 C1 C14 C15 -0.8(11) . . . . ?
C2 C17 C16 C15 0.6(14) . . . . ?
C14 C1 C2 C3 178.7(6) . . . . ?
C14 C1 C2 C17 0.3(10) . . . . ?
C14 C15 C16 C17 -1.1(15) . . . . ?
C4 C5 C6 C7 42(3) . . . . ?
C4 C5A C9A C10A 53(3) . . . . ?
C9 C5 C6 C7 -170.3(18) . . . . ?
C5 C9 C10 C11 -177.2(17) . . . . ?
C10 C9 C5 C4 -48(2) . . . . ?
C10 C9 C5 C6 165.7(16) . . . . ?
C8 C7 C6 C5 -168(3) . . . . ?
C6A C5A C9A C10A -169(2) . . . . ?
C7A C6A C5A C4 -60(2) . . . . ?
C7A C6A C5A C9A 166.7(19) . . . . ?
C5A C6A C7A C8A -134(2) . . . . ?
C5A C9A C10A C11A 172(2) . . . . ?
